data_1546975
loop_
_publ_author_name
'Fieser, Megan E.'
'Palumbo, Chad T.'
'La Pierre, Henry Storms'
'Halter, Dominik P.'
'Voora, Vamsee K.'
'Ziller, Joseph W.'
'Furche, Filipp'
'Meyer, Karsten'
'Evans, William J.'

_publ_section_title
;
 Comparisons of Lanthanide / Actinide +2 Ions in a Tris(aryloxide)arene
 Coordination Environment
;
_journal_name_full 'Chem. Sci.'
_journal_paper_doi 10.1039/C7SC02337E
_journal_year 2017
_chemical_formula_sum 'C63 H75 Nd O3'
_chemical_formula_weight 1024.47
_space_group_crystal_system monoclinic
_space_group_IT_number 14
_space_group_name_Hall '-P 2ybc'
_space_group_name_H-M_alt 'P 1 21/c 1'
_symmetry_space_group_name_Hall '-P 2ybc'
_symmetry_space_group_name_H-M 'P 1 21/c 1'
_atom_sites_solution_hydrogens geom
_atom_sites_solution_primary direct
_atom_sites_solution_secondary difmap
_audit_creation_method SHELXL-2014/7
_audit_update_record
;
2017-03-19 deposited with the CCDC.
2017-09-07 downloaded from the CCDC.
;
_cell_angle_alpha 90
_cell_angle_beta 106.7298(9)
_cell_angle_gamma 90
_cell_formula_units_Z 4
_cell_length_a 11.5124(10)
_cell_length_b 36.810(3)
_cell_length_c 11.9512(10)
_cell_measurement_reflns_used 9913
_cell_measurement_temperature 88(2)
_cell_measurement_theta_max 26.35
_cell_measurement_theta_min 2.21
_cell_volume 4850.2(7)
_computing_cell_refinement 'Bruker SAINT 8.34a, 2013'
_computing_data_collection 'Bruker APEX2 2014.11-0, 2014'
_computing_data_reduction 'Bruker SAINT 8.34a, 2013'
_computing_molecular_graphics 'Bruker SHELXTL'
_computing_publication_material 'Bruker SHELXTL'
_computing_structure_refinement 'SHELXL-2014/7 (Sheldrick, 2014)'
_computing_structure_solution 'Bruker SHELXTL 2013/1'
_diffrn_ambient_temperature 88(2)
_diffrn_measured_fraction_theta_full 1.000
_diffrn_measured_fraction_theta_max 1.000
_diffrn_measurement_device_type 'Bruker SMART APEX II CCD'
_diffrn_measurement_method '\f and \w scans'
_diffrn_radiation_type MoK\a
_diffrn_radiation_wavelength 0.71073
_diffrn_reflns_av_R_equivalents 0.0533
_diffrn_reflns_av_unetI/netI 0.0391
_diffrn_reflns_Laue_measured_fraction_full 1.000
_diffrn_reflns_Laue_measured_fraction_max 1.000
_diffrn_reflns_limit_h_max 13
_diffrn_reflns_limit_h_min -13
_diffrn_reflns_limit_k_max 44
_diffrn_reflns_limit_k_min -44
_diffrn_reflns_limit_l_max 14
_diffrn_reflns_limit_l_min -14
_diffrn_reflns_number 44017
_diffrn_reflns_point_group_measured_fraction_full 1.000
_diffrn_reflns_point_group_measured_fraction_max 1.000
_diffrn_reflns_theta_full 25.242
_diffrn_reflns_theta_max 25.347
_diffrn_reflns_theta_min 1.847
_diffrn_source 'fine-focus sealed tube'
_exptl_absorpt_coefficient_mu 1.119
_exptl_absorpt_correction_T_max 1.0000
_exptl_absorpt_correction_T_min 0.6830
_exptl_absorpt_correction_type numerical
_exptl_absorpt_process_details 'Bruker SADABS 2014/5'
_exptl_crystal_colour blue
_exptl_crystal_density_diffrn 1.403
_exptl_crystal_density_meas ?
_exptl_crystal_density_method not_measured
_exptl_crystal_description plate
_exptl_crystal_F_000 2148
_exptl_crystal_size_max 0.301
_exptl_crystal_size_mid 0.088
_exptl_crystal_size_min 0.071
_refine_diff_density_max 0.736
_refine_diff_density_min -1.856
_refine_diff_density_rms 0.088
_refine_ls_extinction_method none
_refine_ls_goodness_of_fit_ref 1.228
_refine_ls_hydrogen_treatment constr
_refine_ls_matrix_type full
_refine_ls_number_parameters 610
_refine_ls_number_reflns 8875
_refine_ls_number_restraints 0
_refine_ls_restrained_S_all 1.228
_refine_ls_R_factor_all 0.0551
_refine_ls_R_factor_gt 0.0453
_refine_ls_shift/su_max 0.001
_refine_ls_shift/su_mean 0.000
_refine_ls_structure_factor_coef Fsqd
_refine_ls_weighting_details 'w=1/[\s^2^(Fo^2^)+(0.0177P)^2^+10.9217P] where P=(Fo^2^+2Fc^2^)/3'
_refine_ls_weighting_scheme calc
_refine_ls_wR_factor_gt 0.0825
_refine_ls_wR_factor_ref 0.0850
_reflns_Friedel_coverage 0.000
_reflns_number_gt 7703
_reflns_number_total 8875
_reflns_threshold_expression 'I > 2\s(I)'
_cod_data_source_file c7sc02337e2.cif
_cod_data_source_block mef38
_cod_depositor_comments
;
The following automatic conversions were performed:

'_exptl_crystal_density_meas' value 'not_measured' was changed to '?'
- the value is perceived as not measured.

Automatic conversion script
Id: cif_fix_values 4973 2017-02-22 13:04:09Z antanas 
;
_cod_original_cell_volume 4850.3(7)
_cod_database_code 1546975
_shelx_shelxl_version_number 2014/7
_shelx_space_group_comment
; 
The symmetry employed for this shelxl refinement is uniquely defined 
by the following loop, which should always be used as a source of 
symmetry information in preference to the above space-group names. 
They are only intended as comments. 
;
_shelx_estimated_absorpt_t_min 0.729
_shelx_estimated_absorpt_t_max 0.925

loop_
_space_group_symop_operation_xyz
'x, y, z'
'-x, y+1/2, -z+1/2'
'-x, -y, -z'
'x, -y-1/2, z-1/2'

loop_
_atom_site_label
_atom_site_type_symbol
_atom_site_fract_x
_atom_site_fract_y
_atom_site_fract_z
_atom_site_U_iso_or_equiv
_atom_site_adp_type
_atom_site_occupancy
_atom_site_site_symmetry_order
_atom_site_calc_flag
_atom_site_refinement_flags_posn
_atom_site_refinement_flags_adp
Nd1 Nd 0.36874(2) 0.09893(2) 0.80119(2) 0.01309(6) Uani 1 1 d . .
O1 O 0.2956(2) 0.04431(7) 0.7671(2) 0.0158(6) Uani 1 1 d . .
O2 O 0.3206(2) 0.13976(7) 0.6624(2) 0.0193(6) Uani 1 1 d . .
O3 O 0.4230(2) 0.11087(7) 0.9896(2) 0.0185(6) Uani 1 1 d . .
C1 C 0.5961(3) 0.06369(11) 0.8822(3) 0.0160(8) Uani 1 1 d . .
C2 C 0.5450(3) 0.04936(10) 0.7678(3) 0.0147(8) Uani 1 1 d . .
C3 C 0.5194(3) 0.07280(11) 0.6697(3) 0.0160(8) Uani 1 1 d . .
C4 C 0.5544(3) 0.10983(10) 0.6843(3) 0.0145(8) Uani 1 1 d . .
C5 C 0.6098(3) 0.12381(11) 0.7982(3) 0.0165(8) Uani 1 1 d . .
C6 C 0.6269(3) 0.10123(11) 0.8962(3) 0.0164(8) Uani 1 1 d . .
C7 C 0.6102(4) 0.03967(11) 0.9881(3) 0.0228(9) Uani 1 1 d . .
H7A H 0.5756 0.0519 1.0439 0.034 Uiso 1 1 calc R U
H7B H 0.6965 0.0349 1.0252 0.034 Uiso 1 1 calc R U
H7C H 0.5677 0.0166 0.9639 0.034 Uiso 1 1 calc R U
C8 C 0.4508(4) 0.05801(11) 0.5506(3) 0.0207(9) Uani 1 1 d . .
H8A H 0.4057 0.0362 0.5603 0.031 Uiso 1 1 calc R U
H8B H 0.5083 0.0518 0.5070 0.031 Uiso 1 1 calc R U
H8C H 0.3940 0.0765 0.5075 0.031 Uiso 1 1 calc R U
C9 C 0.6479(4) 0.16351(11) 0.8127(4) 0.0224(9) Uani 1 1 d . .
H9A H 0.6702 0.1716 0.7435 0.034 Uiso 1 1 calc R U
H9B H 0.7176 0.1662 0.8822 0.034 Uiso 1 1 calc R U
H9C H 0.5803 0.1783 0.8217 0.034 Uiso 1 1 calc R U
C10 C 0.5242(3) 0.00873(11) 0.7489(3) 0.0180(8) Uani 1 1 d . .
H10A H 0.5795 -0.0035 0.8175 0.022 Uiso 1 1 calc R U
H10B H 0.5525 0.0022 0.6808 0.022 Uiso 1 1 calc R U
C11 C 0.3985(3) -0.00891(10) 0.7290(3) 0.0152(8) Uani 1 1 d . .
C12 C 0.2926(3) 0.00873(10) 0.7372(3) 0.0146(8) Uani 1 1 d . .
C13 C 0.1820(3) -0.01182(10) 0.7150(3) 0.0132(8) Uani 1 1 d . .
C14 C 0.1852(3) -0.04844(10) 0.6884(3) 0.0145(8) Uani 1 1 d . .
H14A H 0.1121 -0.0620 0.6738 0.017 Uiso 1 1 calc R U
C15 C 0.2906(3) -0.06658(11) 0.6817(3) 0.0164(8) Uani 1 1 d . .
C16 C 0.3957(3) -0.04624(11) 0.7027(3) 0.0148(8) Uani 1 1 d . .
H16A H 0.4683 -0.0578 0.6991 0.018 Uiso 1 1 calc R U
C17 C 0.2889(4) -0.10631(10) 0.6500(3) 0.0210(9) Uani 1 1 d . .
H17A H 0.2175 -0.1180 0.6634 0.032 Uiso 1 1 calc R U
H17B H 0.3626 -0.1181 0.6985 0.032 Uiso 1 1 calc R U
H17C H 0.2855 -0.1087 0.5674 0.032 Uiso 1 1 calc R U
C18 C 0.0630(3) 0.00573(10) 0.7235(3) 0.0134(8) Uani 1 1 d . .
C19 C 0.0765(3) 0.01724(10) 0.8524(3) 0.0146(8) Uani 1 1 d . .
H19A H 0.0961 -0.0044 0.9038 0.017 Uiso 1 1 calc R U
H19B H 0.1441 0.0348 0.8786 0.017 Uiso 1 1 calc R U
C20 C -0.0417(3) 0.03475(10) 0.8631(3) 0.0160(8) Uani 1 1 d . .
H20A H -0.0307 0.0421 0.9461 0.019 Uiso 1 1 calc R U
C21 C -0.0709(4) 0.06851(11) 0.7840(3) 0.0195(9) Uani 1 1 d . .
H21A H -0.0034 0.0862 0.8081 0.023 Uiso 1 1 calc R U
H21B H -0.1454 0.0803 0.7920 0.023 Uiso 1 1 calc R U
C22 C -0.0894(3) 0.05723(11) 0.6559(3) 0.0193(9) Uani 1 1 d . .
H22A H -0.1089 0.0792 0.6049 0.023 Uiso 1 1 calc R U
C23 C -0.1948(3) 0.03017(11) 0.6190(3) 0.0190(9) Uani 1 1 d . .
H23A H -0.2702 0.0415 0.6262 0.023 Uiso 1 1 calc R U
H23B H -0.2078 0.0230 0.5364 0.023 Uiso 1 1 calc R U
C24 C -0.1636(3) -0.00326(11) 0.6979(3) 0.0149(8) Uani 1 1 d . .
H24A H -0.2314 -0.0212 0.6735 0.018 Uiso 1 1 calc R U
C25 C -0.0458(3) -0.02100(10) 0.6882(3) 0.0157(8) Uani 1 1 d . .
H25A H -0.0574 -0.0292 0.6069 0.019 Uiso 1 1 calc R U
H25B H -0.0275 -0.0426 0.7396 0.019 Uiso 1 1 calc R U
C26 C 0.0271(3) 0.03947(11) 0.6429(3) 0.0178(8) Uani 1 1 d . .
H26A H 0.0940 0.0574 0.6631 0.021 Uiso 1 1 calc R U
H26B H 0.0142 0.0320 0.5606 0.021 Uiso 1 1 calc R U
C27 C -0.1467(3) 0.00766(11) 0.8255(3) 0.0162(8) Uani 1 1 d . .
H27A H -0.2221 0.0189 0.8334 0.019 Uiso 1 1 calc R U
H27B H -0.1288 -0.0141 0.8761 0.019 Uiso 1 1 calc R U
C28 C 0.5364(4) 0.13450(11) 0.5785(3) 0.0194(9) Uani 1 1 d . .
H28A H 0.5056 0.1192 0.5079 0.023 Uiso 1 1 calc R U
H28B H 0.6174 0.1434 0.5781 0.023 Uiso 1 1 calc R U
C29 C 0.4525(3) 0.16769(10) 0.5645(3) 0.0160(8) Uani 1 1 d . .
C30 C 0.3450(3) 0.16779(11) 0.5976(3) 0.0170(8) Uani 1 1 d . .
C31 C 0.2625(3) 0.19763(11) 0.5647(3) 0.0175(8) Uani 1 1 d . .
C32 C 0.2999(4) 0.22707(11) 0.5078(3) 0.0180(8) Uani 1 1 d . .
H32A H 0.2465 0.2472 0.4862 0.022 Uiso 1 1 calc R U
C33 C 0.4096(4) 0.22858(11) 0.4814(3) 0.0179(8) Uani 1 1 d . .
C34 C 0.4836(4) 0.19797(11) 0.5090(3) 0.0187(8) Uani 1 1 d . .
H34A H 0.5579 0.1977 0.4893 0.022 Uiso 1 1 calc R U
C35 C 0.4453(4) 0.26120(11) 0.4218(4) 0.0232(9) Uani 1 1 d . .
H35A H 0.4060 0.2830 0.4410 0.035 Uiso 1 1 calc R U
H35B H 0.4195 0.2575 0.3370 0.035 Uiso 1 1 calc R U
H35C H 0.5335 0.2643 0.4488 0.035 Uiso 1 1 calc R U
C36 C 0.1391(3) 0.19795(11) 0.5911(3) 0.0179(8) Uani 1 1 d . .
C37 C 0.1590(3) 0.20282(11) 0.7245(3) 0.0209(9) Uani 1 1 d . .
H37A H 0.2112 0.1830 0.7673 0.025 Uiso 1 1 calc R U
H37B H 0.2011 0.2261 0.7503 0.025 Uiso 1 1 calc R U
C38 C 0.0376(4) 0.20247(12) 0.7536(4) 0.0253(9) Uani 1 1 d . .
H38A H 0.0525 0.2052 0.8398 0.030 Uiso 1 1 calc R U
C39 C -0.0407(4) 0.23432(12) 0.6899(4) 0.0277(10) Uani 1 1 d . .
H39A H -0.1184 0.2349 0.7097 0.033 Uiso 1 1 calc R U
H39B H 0.0020 0.2576 0.7153 0.033 Uiso 1 1 calc R U
C40 C -0.0653(4) 0.22985(12) 0.5575(4) 0.0246(9) Uani 1 1 d . .
H40A H -0.1160 0.2506 0.5163 0.029 Uiso 1 1 calc R U
C41 C -0.1324(4) 0.19410(12) 0.5185(4) 0.0296(10) Uani 1 1 d . .
H41A H -0.1499 0.1913 0.4328 0.036 Uiso 1 1 calc R U
H41B H -0.2104 0.1941 0.5379 0.036 Uiso 1 1 calc R U
C42 C -0.0533(4) 0.16255(12) 0.5807(4) 0.0270(10) Uani 1 1 d . .
H42A H -0.0967 0.1391 0.5554 0.032 Uiso 1 1 calc R U
C43 C 0.0663(4) 0.16260(11) 0.5484(3) 0.0208(9) Uani 1 1 d . .
H43A H 0.0489 0.1606 0.4626 0.025 Uiso 1 1 calc R U
H43B H 0.1155 0.1413 0.5844 0.025 Uiso 1 1 calc R U
C44 C 0.0577(4) 0.22972(11) 0.5291(3) 0.0213(9) Uani 1 1 d . .
H44A H 0.1000 0.2530 0.5544 0.026 Uiso 1 1 calc R U
H44B H 0.0430 0.2275 0.4436 0.026 Uiso 1 1 calc R U
C45 C -0.0264(4) 0.16672(12) 0.7138(4) 0.0270(10) Uani 1 1 d . .
H45A H -0.1032 0.1659 0.7352 0.032 Uiso 1 1 calc R U
H45B H 0.0254 0.1464 0.7536 0.032 Uiso 1 1 calc R U
C46 C 0.6814(3) 0.11699(11) 1.0179(3) 0.0180(8) Uani 1 1 d . .
H46A H 0.7592 0.1287 1.0192 0.022 Uiso 1 1 calc R U
H46B H 0.7009 0.0965 1.0737 0.022 Uiso 1 1 calc R U
C47 C 0.6063(3) 0.14468(11) 1.0642(3) 0.0169(8) Uani 1 1 d . .
C48 C 0.4841(3) 0.13829(10) 1.0577(3) 0.0156(8) Uani 1 1 d . .
C49 C 0.4259(3) 0.16015(11) 1.1244(3) 0.0163(8) Uani 1 1 d . .
C50 C 0.4911(4) 0.18979(11) 1.1839(3) 0.0181(8) Uani 1 1 d . .
H50A H 0.4528 0.2049 1.2272 0.022 Uiso 1 1 calc R U
C51 C 0.6080(3) 0.19855(11) 1.1838(3) 0.0202(9) Uani 1 1 d . .
C52 C 0.6654(4) 0.17501(11) 1.1249(3) 0.0204(9) Uani 1 1 d . .
H52A H 0.7469 0.1797 1.1262 0.024 Uiso 1 1 calc R U
C53 C 0.6694(4) 0.23257(12) 1.2435(4) 0.0280(10) Uani 1 1 d . .
H53A H 0.6440 0.2372 1.3137 0.042 Uiso 1 1 calc R U
H53B H 0.6464 0.2532 1.1900 0.042 Uiso 1 1 calc R U
H53C H 0.7576 0.2293 1.2655 0.042 Uiso 1 1 calc R U
C54 C 0.3012(3) 0.15010(10) 1.1385(3) 0.0155(8) Uani 1 1 d . .
C55 C 0.2595(3) 0.17671(11) 1.2201(3) 0.0177(8) Uani 1 1 d . .
H55A H 0.3220 0.1777 1.2968 0.021 Uiso 1 1 calc R U
H55B H 0.2512 0.2014 1.1858 0.021 Uiso 1 1 calc R U
C56 C 0.1380(4) 0.16509(11) 1.2379(3) 0.0192(9) Uani 1 1 d . .
H56A H 0.1144 0.1828 1.2910 0.023 Uiso 1 1 calc R U
C57 C 0.0390(4) 0.16417(11) 1.1199(3) 0.0211(9) Uani 1 1 d . .
H57A H -0.0389 0.1562 1.1315 0.025 Uiso 1 1 calc R U
H57B H 0.0277 0.1888 1.0849 0.025 Uiso 1 1 calc R U
C58 C 0.0774(3) 0.13763(11) 1.0382(3) 0.0207(9) Uani 1 1 d . .
H58A H 0.0137 0.1369 0.9610 0.025 Uiso 1 1 calc R U
C59 C 0.0926(4) 0.09963(12) 1.0930(3) 0.0229(9) Uani 1 1 d . .
H59A H 0.1172 0.0823 1.0406 0.028 Uiso 1 1 calc R U
H59B H 0.0143 0.0913 1.1028 0.028 Uiso 1 1 calc R U
C60 C 0.1892(4) 0.10042(12) 1.2122(3) 0.0219(8) Uani 1 1 d . .
H60A H 0.1974 0.0756 1.2475 0.026 Uiso 1 1 calc R U
C61 C 0.3107(4) 0.11182(11) 1.1955(3) 0.0180(8) Uani 1 1 d . .
H61A H 0.3356 0.0939 1.1451 0.022 Uiso 1 1 calc R U
H61B H 0.3734 0.1122 1.2721 0.022 Uiso 1 1 calc R U
C62 C 0.1991(3) 0.14984(11) 1.0205(3) 0.0185(9) Uani 1 1 d . .
H62A H 0.1900 0.1745 0.9861 0.022 Uiso 1 1 calc R U
H62B H 0.2217 0.1331 0.9654 0.022 Uiso 1 1 calc R U
C63 C 0.1508(4) 0.12708(11) 1.2933(3) 0.0209(9) Uani 1 1 d . .
H63A H 0.2125 0.1275 1.3706 0.025 Uiso 1 1 calc R U
H63B H 0.0726 0.1194 1.3044 0.025 Uiso 1 1 calc R U

loop_
_atom_site_aniso_label
_atom_site_aniso_U_11
_atom_site_aniso_U_22
_atom_site_aniso_U_33
_atom_site_aniso_U_23
_atom_site_aniso_U_13
_atom_site_aniso_U_12
Nd1 0.01214(10) 0.01589(11) 0.01054(10) -0.00020(9) 0.00217(7) 0.00092(9)
O1 0.0111(13) 0.0174(14) 0.0201(14) -0.0021(11) 0.0067(11) 0.0006(11)
O2 0.0167(14) 0.0229(15) 0.0189(14) 0.0067(12) 0.0060(11) 0.0043(12)
O3 0.0157(14) 0.0242(15) 0.0144(13) -0.0072(11) 0.0023(11) -0.0038(11)
C1 0.0090(18) 0.024(2) 0.0142(19) 0.0004(16) 0.0028(15) 0.0041(16)
C2 0.0097(18) 0.020(2) 0.0161(19) -0.0006(16) 0.0064(15) 0.0038(15)
C3 0.0101(19) 0.023(2) 0.0170(19) -0.0014(16) 0.0069(15) 0.0034(15)
C4 0.0077(18) 0.020(2) 0.0175(19) 0.0014(15) 0.0068(15) 0.0043(14)
C5 0.0087(18) 0.021(2) 0.020(2) 0.0013(16) 0.0056(15) 0.0019(15)
C6 0.0067(17) 0.024(2) 0.0174(18) -0.0027(17) 0.0017(14) 0.0033(16)
C7 0.022(2) 0.025(2) 0.021(2) 0.0037(18) 0.0060(17) 0.0005(18)
C8 0.020(2) 0.028(2) 0.0139(19) 0.0000(17) 0.0049(16) -0.0009(17)
C9 0.019(2) 0.025(2) 0.023(2) -0.0010(18) 0.0048(17) -0.0020(17)
C10 0.015(2) 0.020(2) 0.019(2) -0.0006(16) 0.0039(16) 0.0016(16)
C11 0.017(2) 0.019(2) 0.0093(17) 0.0020(15) 0.0032(15) -0.0006(16)
C12 0.0165(19) 0.017(2) 0.0094(17) 0.0009(15) 0.0021(15) 0.0004(15)
C13 0.0131(18) 0.022(2) 0.0048(16) 0.0013(15) 0.0033(14) 0.0013(16)
C14 0.0141(19) 0.020(2) 0.0075(17) 0.0030(15) 0.0007(14) 0.0002(15)
C15 0.019(2) 0.021(2) 0.0075(17) -0.0001(15) 0.0003(15) 0.0019(16)
C16 0.0149(19) 0.023(2) 0.0060(17) 0.0007(15) 0.0027(14) 0.0039(16)
C17 0.022(2) 0.019(2) 0.019(2) -0.0009(16) 0.0026(17) 0.0037(16)
C18 0.0130(19) 0.018(2) 0.0099(17) 0.0008(15) 0.0048(15) -0.0017(15)
C19 0.0123(19) 0.019(2) 0.0119(18) -0.0002(15) 0.0025(15) -0.0022(15)
C20 0.0143(19) 0.022(2) 0.0124(18) -0.0047(16) 0.0043(15) -0.0035(16)
C21 0.016(2) 0.016(2) 0.028(2) -0.0032(17) 0.0085(17) 0.0015(16)
C22 0.015(2) 0.021(2) 0.021(2) 0.0093(17) 0.0038(16) 0.0016(16)
C23 0.015(2) 0.027(2) 0.0124(19) 0.0012(16) -0.0008(15) 0.0032(17)
C24 0.0108(18) 0.021(2) 0.0123(18) -0.0035(15) 0.0025(15) -0.0033(15)
C25 0.015(2) 0.018(2) 0.0134(19) -0.0017(15) 0.0024(15) -0.0006(16)
C26 0.016(2) 0.020(2) 0.0160(19) 0.0044(16) 0.0024(16) -0.0003(16)
C27 0.0129(19) 0.021(2) 0.0145(19) 0.0002(16) 0.0039(15) 0.0003(16)
C28 0.019(2) 0.023(2) 0.017(2) 0.0014(17) 0.0061(16) 0.0017(17)
C29 0.0152(19) 0.020(2) 0.0093(18) -0.0003(15) -0.0021(15) 0.0006(16)
C30 0.019(2) 0.019(2) 0.0100(18) 0.0003(15) -0.0011(15) -0.0008(16)
C31 0.019(2) 0.020(2) 0.0106(18) -0.0015(15) -0.0002(15) 0.0018(16)
C32 0.020(2) 0.019(2) 0.0107(18) -0.0019(15) -0.0015(16) 0.0017(16)
C33 0.019(2) 0.021(2) 0.0108(18) -0.0013(15) -0.0007(15) -0.0011(16)
C34 0.018(2) 0.025(2) 0.0118(18) -0.0028(16) 0.0012(15) -0.0036(17)
C35 0.023(2) 0.026(2) 0.020(2) 0.0016(18) 0.0059(17) -0.0019(18)
C36 0.016(2) 0.019(2) 0.0179(19) 0.0019(16) 0.0030(16) 0.0018(16)
C37 0.018(2) 0.021(2) 0.020(2) 0.0005(17) 0.0008(16) 0.0018(17)
C38 0.025(2) 0.032(2) 0.021(2) 0.0039(19) 0.0102(18) 0.0048(19)
C39 0.025(2) 0.027(2) 0.033(2) 0.000(2) 0.013(2) 0.0069(19)
C40 0.020(2) 0.024(2) 0.027(2) 0.0064(18) 0.0018(18) 0.0069(17)
C41 0.017(2) 0.030(3) 0.033(2) 0.006(2) -0.0061(18) 0.0015(18)
C42 0.019(2) 0.021(2) 0.036(3) 0.0044(19) 0.0002(19) -0.0025(17)
C43 0.020(2) 0.022(2) 0.017(2) 0.0013(17) 0.0002(17) -0.0001(17)
C44 0.023(2) 0.019(2) 0.021(2) 0.0029(17) 0.0040(17) 0.0026(17)
C45 0.016(2) 0.034(3) 0.035(2) 0.013(2) 0.0120(19) 0.0052(18)
C46 0.0110(19) 0.025(2) 0.0159(19) -0.0007(17) 0.0004(15) 0.0020(16)
C47 0.016(2) 0.024(2) 0.0094(18) 0.0002(16) 0.0015(15) 0.0014(16)
C48 0.017(2) 0.018(2) 0.0107(18) 0.0030(15) 0.0032(15) 0.0005(16)
C49 0.016(2) 0.021(2) 0.0097(18) 0.0011(15) 0.0004(15) 0.0013(16)
C50 0.020(2) 0.017(2) 0.0157(19) -0.0028(16) 0.0032(16) -0.0001(16)
C51 0.018(2) 0.021(2) 0.019(2) -0.0005(17) 0.0006(17) -0.0024(16)
C52 0.013(2) 0.028(2) 0.019(2) 0.0031(17) 0.0029(16) -0.0019(17)
C53 0.019(2) 0.029(3) 0.038(3) -0.008(2) 0.0107(19) -0.0089(18)
C54 0.0147(19) 0.018(2) 0.0126(18) -0.0004(15) 0.0015(15) -0.0014(15)
C55 0.017(2) 0.018(2) 0.0161(19) -0.0023(16) 0.0032(16) 0.0005(16)
C56 0.020(2) 0.021(2) 0.018(2) -0.0078(16) 0.0087(17) -0.0008(17)
C57 0.014(2) 0.026(2) 0.024(2) -0.0013(18) 0.0056(17) 0.0002(17)
C58 0.013(2) 0.032(2) 0.0135(19) -0.0053(17) -0.0020(15) -0.0017(17)
C59 0.019(2) 0.025(2) 0.026(2) -0.0132(19) 0.0079(17) -0.0074(18)
C60 0.025(2) 0.018(2) 0.023(2) 0.0000(18) 0.0074(17) -0.0017(18)
C61 0.021(2) 0.019(2) 0.0121(18) -0.0018(15) 0.0024(16) 0.0023(16)
C62 0.017(2) 0.024(2) 0.0128(19) -0.0009(16) 0.0016(16) 0.0007(16)
C63 0.019(2) 0.029(2) 0.016(2) -0.0030(17) 0.0071(16) -0.0025(18)

loop_
_atom_type_symbol
_atom_type_description
_atom_type_scat_dispersion_real
_atom_type_scat_dispersion_imag
_atom_type_scat_source
C C 0.0033 0.0016 'International Tables Vol C Tables 4.2.6.8 and 6.1.1.4'
H H 0.0000 0.0000 'International Tables Vol C Tables 4.2.6.8 and 6.1.1.4'
O O 0.0106 0.0060 'International Tables Vol C Tables 4.2.6.8 and 6.1.1.4'
Nd Nd -0.1943 3.0179 'International Tables Vol C Tables 4.2.6.8 and 6.1.1.4'

loop_
_geom_angle_atom_site_label_1
_geom_angle_atom_site_label_2
_geom_angle_atom_site_label_3
_geom_angle
Cnt1 Nd1 O1 98.4
Cnt1 Nd1 O2 95.6
Cnt1 Nd1 O3 97.3
O1 Nd1 O2 119.58(10)
O1 Nd1 O3 110.95(10)
O2 Nd1 O3 125.00(10)
O1 Nd1 C3 81.21(10)
O2 Nd1 C3 82.77(10)
O3 Nd1 C3 126.75(10)
O1 Nd1 C1 84.85(10)
O2 Nd1 C1 125.54(10)
O3 Nd1 C1 77.25(10)
C3 Nd1 C1 51.57(11)
O1 Nd1 C2 68.48(10)
O2 Nd1 C2 111.70(10)
O3 Nd1 C2 105.55(10)
C3 Nd1 C2 28.96(11)
C1 Nd1 C2 29.10(10)
O1 Nd1 C6 113.83(11)
O2 Nd1 C6 106.73(11)
O3 Nd1 C6 68.37(10)
C3 Nd1 C6 59.78(11)
C1 Nd1 C6 28.99(11)
C2 Nd1 C6 51.14(11)
O1 Nd1 C4 109.73(10)
O2 Nd1 C4 66.45(10)
O3 Nd1 C4 115.69(10)
C3 Nd1 C4 28.67(11)
C1 Nd1 C4 59.37(11)
C2 Nd1 C4 50.62(11)
C6 Nd1 C4 50.29(10)
O1 Nd1 C5 127.15(10)
O2 Nd1 C5 79.06(10)
O3 Nd1 C5 87.63(10)
C3 Nd1 C5 50.55(11)
C1 Nd1 C5 50.36(11)
C2 Nd1 C5 58.83(11)
C6 Nd1 C5 27.99(11)
C4 Nd1 C5 28.24(10)
C12 O1 Nd1 157.3(2)
C30 O2 Nd1 154.1(2)
C48 O3 Nd1 135.0(2)
C6 C1 C2 119.5(3)
C6 C1 C7 120.3(3)
C2 C1 C7 120.1(4)
C6 C1 Nd1 76.7(2)
C2 C1 Nd1 75.9(2)
C7 C1 Nd1 114.8(2)
C3 C2 C1 119.9(4)
C3 C2 C10 119.3(3)
C1 C2 C10 120.7(3)
C3 C2 Nd1 74.8(2)
C1 C2 Nd1 75.0(2)
C10 C2 Nd1 124.3(2)
C2 C3 C4 120.0(3)
C2 C3 C8 119.1(3)
C4 C3 C8 120.9(3)
C2 C3 Nd1 76.2(2)
C4 C3 Nd1 78.6(2)
C8 C3 Nd1 114.0(2)
C3 C4 C5 119.9(3)
C3 C4 C28 120.3(3)
C5 C4 C28 119.7(3)
C3 C4 Nd1 72.7(2)
C5 C4 Nd1 77.2(2)
C28 C4 Nd1 122.7(2)
C6 C5 C4 120.0(4)
C6 C5 C9 120.5(3)
C4 C5 C9 119.4(3)
C6 C5 Nd1 73.2(2)
C4 C5 Nd1 74.6(2)
C9 C5 Nd1 122.8(2)
C5 C6 C1 120.4(3)
C5 C6 C46 119.4(4)
C1 C6 C46 120.1(3)
C5 C6 Nd1 78.8(2)
C1 C6 Nd1 74.3(2)
C46 C6 Nd1 119.1(2)
C2 C10 C11 122.5(3)
C16 C11 C12 120.1(3)
C16 C11 C10 113.9(3)
C12 C11 C10 126.0(3)
O1 C12 C11 120.4(3)
O1 C12 C13 120.7(3)
C11 C12 C13 118.8(3)
C14 C13 C12 118.2(3)
C14 C13 C18 120.2(3)
C12 C13 C18 121.5(3)
C13 C14 C15 123.6(4)
C16 C15 C14 117.2(4)
C16 C15 C17 121.1(3)
C14 C15 C17 121.7(3)
C15 C16 C11 122.1(4)
C13 C18 C26 112.1(3)
C13 C18 C25 112.3(3)
C26 C18 C25 106.8(3)
C13 C18 C19 109.9(3)
C26 C18 C19 109.1(3)
C25 C18 C19 106.4(3)
C20 C19 C18 110.8(3)
C27 C20 C21 109.3(3)
C27 C20 C19 110.1(3)
C21 C20 C19 109.1(3)
C20 C21 C22 109.6(3)
C23 C22 C26 109.6(3)
C23 C22 C21 109.5(3)
C26 C22 C21 109.8(3)
C24 C23 C22 108.6(3)
C23 C24 C27 110.0(3)
C23 C24 C25 110.5(3)
C27 C24 C25 108.9(3)
C24 C25 C18 111.7(3)
C22 C26 C18 111.2(3)
C20 C27 C24 109.0(3)
C4 C28 C29 119.7(3)
C34 C29 C30 120.0(4)
C34 C29 C28 116.6(3)
C30 C29 C28 123.3(3)
O2 C30 C29 119.9(3)
O2 C30 C31 120.5(3)
C29 C30 C31 119.5(4)
C32 C31 C30 116.9(4)
C32 C31 C36 121.3(3)
C30 C31 C36 121.8(3)
C33 C32 C31 124.3(4)
C32 C33 C34 116.7(4)
C32 C33 C35 121.8(4)
C34 C33 C35 121.5(4)
C33 C34 C29 122.3(4)
C31 C36 C44 112.0(3)
C31 C36 C43 111.7(3)
C44 C36 C43 106.3(3)
C31 C36 C37 109.8(3)
C44 C36 C37 107.1(3)
C43 C36 C37 109.8(3)
C38 C37 C36 110.9(3)
C45 C38 C37 109.2(3)
C45 C38 C39 110.1(4)
C37 C38 C39 108.9(3)
C40 C39 C38 109.7(3)
C41 C40 C39 109.5(4)
C41 C40 C44 110.1(4)
C39 C40 C44 108.5(3)
C40 C41 C42 109.1(3)
C41 C42 C43 109.2(4)
C41 C42 C45 110.0(4)
C43 C42 C45 109.4(3)
C42 C43 C36 111.0(3)
C40 C44 C36 111.3(3)
C38 C45 C42 110.2(3)
C6 C46 C47 118.4(3)
C52 C47 C48 119.5(4)
C52 C47 C46 118.4(3)
C48 C47 C46 121.8(3)
O3 C48 C47 119.6(3)
O3 C48 C49 120.5(3)
C47 C48 C49 119.9(3)
C50 C49 C48 117.0(4)
C50 C49 C54 120.9(3)
C48 C49 C54 121.9(3)
C51 C50 C49 124.1(4)
C50 C51 C52 117.2(4)
C50 C51 C53 121.0(4)
C52 C51 C53 121.8(4)
C51 C52 C47 121.8(4)
C49 C54 C55 112.6(3)
C49 C54 C62 112.8(3)
C55 C54 C62 106.5(3)
C49 C54 C61 108.4(3)
C55 C54 C61 107.0(3)
C62 C54 C61 109.3(3)
C56 C55 C54 111.7(3)
C55 C56 C63 109.6(3)
C55 C56 C57 110.1(3)
C63 C56 C57 109.2(3)
C58 C57 C56 108.9(3)
C59 C58 C57 109.2(3)
C59 C58 C62 109.1(3)
C57 C58 C62 110.0(3)
C58 C59 C60 110.0(3)
C61 C60 C63 110.4(3)
C61 C60 C59 109.2(3)
C63 C60 C59 109.6(3)
C60 C61 C54 110.8(3)
C58 C62 C54 110.9(3)
C60 C63 C56 108.7(3)

loop_
_geom_bond_atom_site_label_1
_geom_bond_atom_site_label_2
_geom_bond_distance
Nd1 Cnt1 2.489
Nd1 O1 2.172(3)
Nd1 O2 2.188(3)
Nd1 O3 2.200(2)
Nd1 C3 2.823(4)
Nd1 C1 2.830(4)
Nd1 C2 2.841(4)
Nd1 C6 2.861(3)
Nd1 C4 2.898(4)
Nd1 C5 2.932(4)
O1 C12 1.356(4)
O2 C30 1.366(5)
O3 C48 1.359(5)
C1 C6 1.425(6)
C1 C2 1.425(5)
C1 C7 1.515(5)
C2 C3 1.416(5)
C2 C10 1.521(5)
C3 C4 1.418(6)
C3 C8 1.516(5)
C4 C5 1.423(5)
C4 C28 1.522(5)
C5 C6 1.403(5)
C5 C9 1.521(6)
C6 C46 1.523(5)
C10 C11 1.541(5)
C11 C16 1.408(5)
C11 C12 1.409(5)
C12 C13 1.438(5)
C13 C14 1.388(5)
C13 C18 1.544(5)
C14 C15 1.407(5)
C15 C16 1.383(5)
C15 C17 1.510(5)
C18 C26 1.553(5)
C18 C25 1.553(5)
C18 C19 1.563(5)
C19 C20 1.544(5)
C20 C27 1.531(5)
C20 C21 1.539(5)
C21 C22 1.541(5)
C22 C23 1.533(5)
C22 C26 1.540(5)
C23 C24 1.529(5)
C24 C27 1.534(5)
C24 C25 1.539(5)
C28 C29 1.536(5)
C29 C34 1.396(5)
C29 C30 1.404(5)
C30 C31 1.431(5)
C31 C32 1.411(6)
C31 C36 1.541(5)
C32 C33 1.387(6)
C33 C34 1.394(6)
C33 C35 1.513(5)
C36 C44 1.548(5)
C36 C43 1.553(5)
C36 C37 1.555(5)
C37 C38 1.534(6)
C38 C45 1.516(6)
C38 C39 1.540(6)
C39 C40 1.534(6)
C40 C41 1.529(6)
C40 C44 1.548(6)
C41 C42 1.530(6)
C42 C43 1.533(6)
C42 C45 1.538(6)
C46 C47 1.539(5)
C47 C52 1.397(6)
C47 C48 1.406(5)
C48 C49 1.428(5)
C49 C50 1.397(5)
C49 C54 1.538(5)
C50 C51 1.385(5)
C51 C52 1.396(6)
C51 C53 1.512(6)
C54 C55 1.552(5)
C54 C62 1.554(5)
C54 C61 1.555(5)
C55 C56 1.535(5)
C56 C63 1.536(6)
C56 C57 1.537(5)
C57 C58 1.533(5)
C58 C59 1.533(6)
C58 C62 1.543(5)
C59 C60 1.535(5)
C60 C61 1.527(6)
C60 C63 1.530(5)
